data_4504364
loop_
_publ_author_name
'B. Aaker\"oy, Christer'
'Schultheiss, Nate'
'Desper, John'
'Moore, Curtis'

_publ_section_title
;
 Balancing Hydrogen-Bond Donors and Acceptors in a Family of Bifunctional
 Aromatic N-Heterocycles
;
_journal_issue 11
_journal_name_full 'Crystal Growth &amp; Design'
_journal_page_first 2324
_journal_paper_doi 10.1021/cg070373c
_journal_volume 7
_journal_year 2007
_chemical_formula_moiety 'C12 H9 N3'
_chemical_formula_sum 'C12 H9 N3'
_chemical_formula_weight 195.22
_chemical_name_systematic
; 
1-(2-aminopyrimidin-5-yl)-2-(pyrid-3-yl)ethyne 
;
_space_group_IT_number 14
_symmetry_cell_setting monoclinic
_symmetry_space_group_name_Hall '-P 2ybc'
_symmetry_space_group_name_H-M 'P 1 21/c 1'
_atom_sites_solution_hydrogens geom
_atom_sites_solution_primary direct
_atom_sites_solution_secondary difmap
_audit_creation_method SHELXL-97
_cell_angle_alpha 90.00
_cell_angle_beta 115.5070(10)
_cell_angle_gamma 90.00
_cell_formula_units_Z 4
_cell_length_a 8.6286(6)
_cell_length_b 15.3249(10)
_cell_length_c 8.1780(6)
_cell_measurement_reflns_used 4140
_cell_measurement_temperature 100(2)
_cell_measurement_theta_max 30.00
_cell_measurement_theta_min 2.60
_cell_volume 976.00(12)
_computing_cell_refinement 'Bruker XSCANS'
_computing_data_collection 'Bruker XSCANS'
_computing_data_reduction 'Bruker SHELXTL'
_computing_molecular_graphics 'Bruker SHELXTL'
_computing_publication_material 'Bruker SHELXTL'
_computing_structure_refinement 'SHELXL-97 (Sheldrick, 1997)'
_computing_structure_solution 'SHELXS-97 (Sheldrick, 1990)'
_diffrn_ambient_temperature 100(2)
_diffrn_measured_fraction_theta_full 0.993
_diffrn_measured_fraction_theta_max 0.993
_diffrn_measurement_device_type 'Bruker P4'
_diffrn_measurement_method '\w scans'
_diffrn_radiation_monochromator graphite
_diffrn_radiation_source 'fine-focus sealed tube'
_diffrn_radiation_type MoK\a
_diffrn_radiation_wavelength 0.71073
_diffrn_reflns_av_R_equivalents 0.0195
_diffrn_reflns_av_sigmaI/netI 0.0190
_diffrn_reflns_limit_h_max 12
_diffrn_reflns_limit_h_min -12
_diffrn_reflns_limit_k_max 21
_diffrn_reflns_limit_k_min -21
_diffrn_reflns_limit_l_max 11
_diffrn_reflns_limit_l_min -11
_diffrn_reflns_number 11007
_diffrn_reflns_theta_full 30.02
_diffrn_reflns_theta_max 30.02
_diffrn_reflns_theta_min 2.62
_exptl_absorpt_coefficient_mu 0.083
_exptl_absorpt_correction_T_max 1.000
_exptl_absorpt_correction_T_min 0.832
_exptl_absorpt_correction_type multi-scan
_exptl_absorpt_process_details SADABS
_exptl_crystal_colour yellow
_exptl_crystal_density_diffrn 1.329
_exptl_crystal_density_method 'not measured'
_exptl_crystal_description block
_exptl_crystal_F_000 408
_exptl_crystal_size_max 0.56
_exptl_crystal_size_mid 0.50
_exptl_crystal_size_min 0.24
_refine_diff_density_max 0.381
_refine_diff_density_min -0.505
_refine_diff_density_rms 0.158
_refine_ls_extinction_method none
_refine_ls_goodness_of_fit_ref 1.464
_refine_ls_hydrogen_treatment mixed
_refine_ls_matrix_type full
_refine_ls_number_parameters 142
_refine_ls_number_reflns 2834
_refine_ls_number_restraints 0
_refine_ls_restrained_S_all 1.464
_refine_ls_R_factor_all 0.0624
_refine_ls_R_factor_gt 0.0563
_refine_ls_shift/su_max 0.001
_refine_ls_shift/su_mean 0.000
_refine_ls_structure_factor_coef Fsqd
_refine_ls_weighting_details 'calc w=1/[\s^2^(Fo^2^)+(0.1000P)^2^+0.0000P] where P=(Fo^2^+2Fc^2^)/3'
_refine_ls_weighting_scheme calc
_refine_ls_wR_factor_gt 0.1780
_refine_ls_wR_factor_ref 0.1887
_reflns_number_gt 2389
_reflns_number_total 2834
_reflns_threshold_expression >2sigma(I)
_cod_data_source_file cg070373c-file001.cif
_cod_data_source_block 5
_cod_depositor_comments
;
The following automatic conversions were performed:

'_symmetry_cell_setting' value 'Monoclinic' changed to 'monoclinic'
according to /home/saulius/struct/CIF-dictionaries/cif_core.dic
dictionary named 'cif_core.dic' version 2.4.1 from 2010-06-29.

Automatic conversion script
Id: cif_fix_values 1715 2011-07-08 13:25:40Z adriana 
;
_cod_original_sg_symbol_H-M P2(1)/c
_cod_database_code 4504364

loop_
_symmetry_equiv_pos_as_xyz
'x, y, z'
'-x, y+1/2, -z+1/2'
'-x, -y, -z'
'x, -y-1/2, z-1/2'

loop_
_atom_site_label
_atom_site_type_symbol
_atom_site_fract_x
_atom_site_fract_y
_atom_site_fract_z
_atom_site_U_iso_or_equiv
_atom_site_adp_type
_atom_site_occupancy
_atom_site_symmetry_multiplicity
_atom_site_calc_flag
_atom_site_refinement_flags
N11 N 0.82497(9) 0.44925(4) 1.30265(9) 0.0140(2) Uani 1 1 d .
C12 C 0.88119(12) 0.37258(4) 1.38973(12) 0.0131(2) Uani 1 1 d .
N12 N 0.99293(9) 0.37613(4) 1.56824(10) 0.0162(2) Uani 1 1 d .
H12A H 1.0498(12) 0.3282(6) 1.6129(12) 0.019 Uiso 1 1 d .
H12B H 1.0445(12) 0.4271(6) 1.6027(11) 0.019 Uiso 1 1 d .
C13 C 0.82225(10) 0.29178(5) 1.30131(10) 0.0146(2) Uani 1 1 d .
H13 H 0.8611 0.2386 1.3657 0.018 Uiso 1 1 calc R
C14 C 0.70848(10) 0.29090(5) 1.12173(11) 0.0148(2) Uani 1 1 d .
H14 H 0.6687 0.2370 1.0606 0.018 Uiso 1 1 calc R
C15 C 0.65073(12) 0.37027(4) 1.02809(12) 0.0141(2) Uani 1 1 d .
C16 C 0.71308(10) 0.44679(5) 1.12774(11) 0.0141(2) Uani 1 1 d .
H16 H 0.6733 0.5008 1.0671 0.017 Uiso 1 1 calc R
N21 N 0.18345(9) 0.30046(4) 0.20929(9) 0.0173(2) Uani 1 1 d .
C22 C 0.28088(10) 0.30199(5) 0.38790(11) 0.0158(2) Uani 1 1 d .
H22 H 0.3126 0.2479 0.4502 0.019 Uiso 1 1 calc R
C23 C 0.33898(12) 0.37903(4) 0.48872(13) 0.0139(2) Uani 1 1 d .
C24 C 0.29099(10) 0.45846(5) 0.39611(11) 0.0157(2) Uani 1 1 d .
H24 H 0.3260 0.5123 0.4591 0.019 Uiso 1 1 calc R
C25 C 0.19131(10) 0.45701(5) 0.21047(11) 0.0174(2) Uani 1 1 d .
H25 H 0.1577 0.5099 0.1438 0.021 Uiso 1 1 calc R
C26 C 0.14147(13) 0.37741(4) 0.12348(13) 0.0180(2) Uani 1 1 d .
H26 H 0.0738 0.3773 -0.0039 0.022 Uiso 1 1 calc R
C31 C 0.53689(12) 0.37329(4) 0.83899(12) 0.0154(2) Uani 1 1 d .
C32 C 0.44484(12) 0.37570(4) 0.68005(12) 0.0160(2) Uani 1 1 d .

loop_
_atom_site_aniso_label
_atom_site_aniso_U_11
_atom_site_aniso_U_22
_atom_site_aniso_U_33
_atom_site_aniso_U_23
_atom_site_aniso_U_13
_atom_site_aniso_U_12
N11 0.0147(4) 0.0138(4) 0.0108(4) 0.0003(2) 0.0031(3) 0.0013(2)
C12 0.0129(4) 0.0152(4) 0.0101(4) -0.0003(2) 0.0041(3) 0.0000(2)
N12 0.0176(4) 0.0145(4) 0.0109(4) 0.00100(19) 0.0007(3) 0.0004(2)
C13 0.0162(4) 0.0129(4) 0.0132(4) 0.0015(2) 0.0049(3) 0.0002(3)
C14 0.0164(4) 0.0139(4) 0.0128(4) -0.0017(3) 0.0051(3) -0.0021(2)
C15 0.0144(4) 0.0149(4) 0.0110(4) 0.0000(2) 0.0036(3) 0.0003(2)
C16 0.0154(4) 0.0145(4) 0.0101(4) -0.0001(2) 0.0032(3) 0.0012(2)
N21 0.0173(4) 0.0187(4) 0.0121(4) -0.0021(2) 0.0027(3) -0.0006(2)
C22 0.0167(4) 0.0154(4) 0.0130(4) -0.0007(3) 0.0042(3) -0.0003(3)
C23 0.0126(4) 0.0172(4) 0.0102(4) -0.0006(2) 0.0032(3) -0.0003(2)
C24 0.0155(4) 0.0151(4) 0.0149(4) -0.0015(3) 0.0051(3) -0.0009(2)
C25 0.0177(4) 0.0182(4) 0.0141(4) 0.0031(3) 0.0046(3) 0.0015(3)
C26 0.0175(4) 0.0216(5) 0.0105(4) -0.0002(2) 0.0019(3) 0.0004(2)
C31 0.0168(4) 0.0138(4) 0.0140(4) -0.0016(2) 0.0052(3) -0.0006(2)
C32 0.0183(5) 0.0139(4) 0.0139(5) -0.0011(2) 0.0053(4) -0.0005(2)

loop_
_atom_type_symbol
_atom_type_description
_atom_type_scat_dispersion_real
_atom_type_scat_dispersion_imag
_atom_type_scat_source
C C 0.0033 0.0016 'International Tables Vol C Tables 4.2.6.8 and 6.1.1.4'
H H 0.0000 0.0000 'International Tables Vol C Tables 4.2.6.8 and 6.1.1.4'
N N 0.0061 0.0033 'International Tables Vol C Tables 4.2.6.8 and 6.1.1.4'

loop_
_geom_angle_atom_site_label_1
_geom_angle_atom_site_label_2
_geom_angle_atom_site_label_3
_geom_angle
C16 N11 C12 117.97(6)
N11 C12 N12 117.29(6)
N11 C12 C13 121.58(8)
N12 C12 C13 121.10(6)
C12 N12 H12A 115.2(6)
C12 N12 H12B 113.9(6)
H12A N12 H12B 119.8(10)
C14 C13 C12 119.38(7)
C14 C13 H13 120.3
C12 C13 H13 120.3
C13 C14 C15 119.75(7)
C13 C14 H14 120.1
C15 C14 H14 120.1
C16 C15 C14 116.77(8)
C16 C15 C31 121.05(6)
C14 C15 C31 122.17(6)
N11 C16 C15 124.52(7)
N11 C16 H16 117.7
C15 C16 H16 117.7
C22 N21 C26 117.28(6)
N21 C22 C23 123.70(7)
N21 C22 H22 118.2
C23 C22 H22 118.2
C24 C23 C22 117.81(9)
C24 C23 C32 121.54(6)
C22 C23 C32 120.66(6)
C25 C24 C23 118.59(7)
C25 C24 H24 120.7
C23 C24 H24 120.7
C26 C25 C24 119.09(7)
C26 C25 H25 120.5
C24 C25 H25 120.5
N21 C26 C25 123.53(9)
N21 C26 H26 118.2
C25 C26 H26 118.2
C32 C31 C15 178.53(10)
C31 C32 C23 178.31(9)

loop_
_geom_bond_atom_site_label_1
_geom_bond_atom_site_label_2
_geom_bond_distance
N11 C16 1.3380(10)
N11 C12 1.3510(9)
C12 N12 1.3607(11)
C12 C13 1.4136(10)
N12 H12A 0.872(9)
N12 H12B 0.883(10)
C13 C14 1.3708(11)
C13 H13 0.9500
C14 C15 1.4091(10)
C14 H14 0.9500
C15 C16 1.3969(10)
C15 C31 1.4319(11)
C16 H16 0.9500
N21 C22 1.3354(10)
N21 C26 1.3399(10)
C22 C23 1.4033(10)
C22 H22 0.9500
C23 C24 1.3988(10)
C23 C32 1.4333(12)
C24 C25 1.3858(11)
C24 H24 0.9500
C25 C26 1.3840(10)
C25 H25 0.9500
C26 H26 0.9500
C31 C32 1.1969(14)

loop_
_geom_hbond_atom_site_label_D
_geom_hbond_atom_site_label_H
_geom_hbond_atom_site_label_A
_geom_hbond_distance_DH
_geom_hbond_distance_HA
_geom_hbond_distance_DA
_geom_hbond_angle_DHA
_geom_hbond_site_symmetry_A
N12 H12A N21 0.872(9) 2.248(10) 3.1183(9) 175.8(8) 4_667
N12 H12B N11 0.883(10) 2.170(10) 3.0522(9) 178.0(8) 3_768

loop_
_geom_torsion_atom_site_label_1
_geom_torsion_atom_site_label_2
_geom_torsion_atom_site_label_3
_geom_torsion_atom_site_label_4
_geom_torsion
C16 N11 C12 N12 -179.04(6)
C16 N11 C12 C13 -1.15(14)
N11 C12 C13 C14 1.60(14)
N12 C12 C13 C14 179.41(7)
C12 C13 C14 C15 -0.52(14)
C13 C14 C15 C16 -0.87(14)
C13 C14 C15 C31 177.68(7)
C12 N11 C16 C15 -0.38(14)
C14 C15 C16 N11 1.39(14)
C31 C15 C16 N11 -177.18(7)
C26 N21 C22 C23 0.67(14)
N21 C22 C23 C24 0.29(15)
N21 C22 C23 C32 -179.32(7)
C22 C23 C24 C25 -0.91(14)
C32 C23 C24 C25 178.70(7)
C23 C24 C25 C26 0.57(14)
C22 N21 C26 C25 -1.05(15)
C24 C25 C26 N21 0.44(16)
C16 C15 C31 C32 92(3)
C14 C15 C31 C32 -86(3)
C15 C31 C32 C23 -13(5)
C24 C23 C32 C31 -79(2)
C22 C23 C32 C31 100(2)

loop_
_cod_related_entry_id
_cod_related_entry_database
_cod_related_entry_code
1 ChemSpider 29335907
